data_7058270
loop_
_publ_author_name
'Rodr\'iguez, Mar\'ia R.'
'Del Pl\'a, Juli\'an'
'Balsa, Luc\'ia M.'
'Le\'on, Ignacio E.'
'Piro, Oscar E.'
'Echeverr\'ia, Gustavo A.'
'Garc\'ia-Tojal, Javier'
'Pis-Diez, Reinaldo'
'Paraj\'on-Costa, Beatriz S.'
'Gonz\'alez-Bar\'o, Ana C.'

_publ_section_title
;
 Cu(ii) and Zn(ii) complexes with a poly-functional ligand derived from
 o-vanillin and thiophene. Crystal structure, physicochemical properties,
 theoretical studies and cytotoxicity assays against human breast cancer
 cells
;
_journal_issue 18
_journal_name_full 'New Journal of Chemistry'
_journal_page_first 7120
_journal_paper_doi 10.1039/C8NJ06274A
_journal_volume 43
_journal_year 2019
_chemical_formula_sum 'C26 H24 Cu N2 O4 S2'
_chemical_formula_weight 556.13
_chemical_name_systematic bis[2-methoxy-6-(thiophen-2-ylmethyliminomethyl)phenolate]copper(II)
_space_group_crystal_system triclinic
_space_group_IT_number 2
_space_group_name_Hall '-P 1'
_space_group_name_H-M_alt 'P -1'
_symmetry_space_group_name_Hall '-P 1'
_symmetry_space_group_name_H-M 'P -1'
_atom_sites_solution_hydrogens geom
_atom_sites_solution_primary direct
_atom_sites_solution_secondary difmap
_audit_creation_method SHELXL-2014/7
_audit_update_record
;
2019-03-20 deposited with the CCDC.    2019-04-03 downloaded from the CCDC.
;
_cell_angle_alpha 99.818(4)
_cell_angle_beta 91.255(4)
_cell_angle_gamma 102.935(4)
_cell_formula_units_Z 1
_cell_length_a 5.2558(3)
_cell_length_b 10.5965(5)
_cell_length_c 11.1192(5)
_cell_measurement_reflns_used 2923
_cell_measurement_temperature 294(2)
_cell_measurement_theta_max 28.5920
_cell_measurement_theta_min 3.7200
_cell_volume 593.54(5)
_computing_cell_refinement 'CrysAlisPro 1.171.38.41 (Rigaku OD, 2015)'
_computing_data_collection 'CrysAlisPro 1.171.38.41 (Rigaku OD, 2015)'
_computing_data_reduction 'CrysAlisPro 1.171.38.41 (Rigaku OD, 2015)'
_computing_molecular_graphics 'ORTEP-3 (Farrugia, 1997)'
_computing_publication_material 'SHELXL-2014/7 (Sheldrick, 2014)'
_computing_structure_refinement 'SHELXL-2014/7 (Sheldrick, 2014)'
_computing_structure_solution 'SHELXS (Sheldrick, 2008)'
_diffrn_ambient_temperature 294(2)
_diffrn_detector 'CCD plate'
_diffrn_detector_area_resol_mean 16.0604
_diffrn_detector_type Eos
_diffrn_measured_fraction_theta_full 0.999
_diffrn_measured_fraction_theta_max 0.864
_diffrn_measurement_device 'four-circle diffractometer'
_diffrn_measurement_device_type 'Xcalibur, Eos, Gemini'
_diffrn_radiation_monochromator graphite
_diffrn_radiation_probe x-ray
_diffrn_radiation_type 'Mo K\a'
_diffrn_radiation_wavelength 0.71073
_diffrn_reflns_av_R_equivalents 0.0369
_diffrn_reflns_av_unetI/netI 0.0413
_diffrn_reflns_Laue_measured_fraction_full 0.999
_diffrn_reflns_Laue_measured_fraction_max 0.864
_diffrn_reflns_limit_h_max 7
_diffrn_reflns_limit_h_min -6
_diffrn_reflns_limit_k_max 14
_diffrn_reflns_limit_k_min -14
_diffrn_reflns_limit_l_max 14
_diffrn_reflns_limit_l_min -14
_diffrn_reflns_number 8440
_diffrn_reflns_point_group_measured_fraction_full 0.999
_diffrn_reflns_point_group_measured_fraction_max 0.864
_diffrn_reflns_theta_full 25.242
_diffrn_reflns_theta_max 28.842
_diffrn_reflns_theta_min 2.973
_diffrn_source 'fine-focus sealed X-ray tube'
_diffrn_source_type 'Enhance (Mo) X-ray Source'
_exptl_absorpt_coefficient_mu 1.133
_exptl_absorpt_correction_T_max 1.00000
_exptl_absorpt_correction_T_min 0.97710
_exptl_absorpt_correction_type multi-scan
_exptl_absorpt_process_details
;
CrysAlisPro 1.171.38.41 (Rigaku Oxford Diffraction, 2015)
Empirical absorption correction using spherical harmonics,
implemented in SCALE3 ABSPACK scaling algorithm.
;
_exptl_crystal_colour green
_exptl_crystal_density_diffrn 1.556
_exptl_crystal_description plate
_exptl_crystal_F_000 287
_exptl_crystal_recrystallization_method 'Re-crystallisation from solvent: Acetonitrile'
_exptl_crystal_size_max 0.307
_exptl_crystal_size_mid 0.184
_exptl_crystal_size_min 0.020
_refine_diff_density_max 0.264
_refine_diff_density_min -0.316
_refine_diff_density_rms 0.052
_refine_ls_extinction_method none
_refine_ls_goodness_of_fit_ref 1.080
_refine_ls_hydrogen_treatment constr
_refine_ls_matrix_type full
_refine_ls_number_parameters 207
_refine_ls_number_reflns 2685
_refine_ls_number_restraints 67
_refine_ls_restrained_S_all 1.073
_refine_ls_R_factor_all 0.0469
_refine_ls_R_factor_gt 0.0357
_refine_ls_shift/su_max 0.002
_refine_ls_shift/su_mean 0.000
_refine_ls_structure_factor_coef Fsqd
_refine_ls_weighting_details 'w=1/[\s^2^(Fo^2^)+(0.0218P)^2^+0.1968P] where P=(Fo^2^+2Fc^2^)/3'
_refine_ls_weighting_scheme calc
_refine_ls_wR_factor_gt 0.0691
_refine_ls_wR_factor_ref 0.0732
_reflns_Friedel_coverage 0.000
_reflns_number_gt 2267
_reflns_number_total 2685
_reflns_threshold_expression 'I > 2\s(I)'
_cod_data_source_file c8nj06274a2.cif
_cod_data_source_block CuL2
_cod_depositor_comments 'Adding full bibliography for 7058270--7058271.cif.'
_cod_database_code 7058270
_shelx_shelxl_version_number 2014/7
_shelx_space_group_comment
;
The symmetry employed for this shelxl refinement is uniquely defined
by the following loop, which should always be used as a source of
symmetry information in preference to the above space-group names.
They are only intended as comments.
;
_shelx_estimated_absorpt_t_min 0.722
_shelx_estimated_absorpt_t_max 0.978
_oxdiff_exptl_absorpt_empirical_full_min 0.904
_oxdiff_exptl_absorpt_empirical_full_max 1.194
_oxdiff_exptl_absorpt_empirical_details
;
Empirical correction (ABSPACK) includes:
- Absorption correction using spherical harmonics
- Frame scaling
;

loop_
_space_group_symop_operation_xyz
'x, y, z'
'-x, -y, -z'

loop_
_atom_site_label
_atom_site_type_symbol
_atom_site_fract_x
_atom_site_fract_y
_atom_site_fract_z
_atom_site_U_iso_or_equiv
_atom_site_adp_type
_atom_site_occupancy
_atom_site_site_symmetry_order
_atom_site_calc_flag
_atom_site_refinement_flags_posn
_atom_site_refinement_flags_adp
_atom_site_refinement_flags_occupancy
_atom_site_disorder_assembly
_atom_site_disorder_group
C1 C 1.090(3) 0.205(3) 0.6149(11) 0.0319(7) Uani 0.745(3) 1 d D U P A 1
C2 C 1.1640(16) 0.1994(10) 0.7300(8) 0.057(2) Uani 0.745(3) 1 d D . P A 1
H2 H 1.3302 0.2437 0.7634 0.068 Uiso 0.745(3) 1 calc R U P A 1
C3 C 0.9928(9) 0.1279(6) 0.7969(5) 0.0472(13) Uani 0.745(3) 1 d D . P A 1
H3 H 1.0251 0.1190 0.8773 0.057 Uiso 0.745(3) 1 calc R U P A 1
C4 C 0.7688(11) 0.0721(6) 0.7279(4) 0.0451(13) Uani 0.745(3) 1 d D . P A 1
H4 H 0.6249 0.0181 0.7551 0.054 Uiso 0.745(3) 1 calc R U P A 1
C5 C 1.2335(4) 0.2671(2) 0.5169(2) 0.0342(5) Uani 1 1 d D . . . .
H5AA H 1.3799 0.3373 0.5541 0.041 Uiso 0.745(3) 1 calc R U P A 1
H5AB H 1.3025 0.2018 0.4639 0.041 Uiso 0.745(3) 1 calc R U P A 1
H5BC H 1.3748 0.3376 0.5583 0.041 Uiso 0.255(3) 1 calc R U P A 2
H5BD H 1.3092 0.2045 0.4640 0.041 Uiso 0.255(3) 1 calc R U P A 2
C6 C 0.9626(4) 0.24743(19) 0.34118(19) 0.0334(5) Uani 1 1 d . . . . .
H6 H 1.0213 0.1707 0.3189 0.040 Uiso 1 1 calc R U . . .
C7 C 0.7738(4) 0.27018(19) 0.25805(19) 0.0316(4) Uani 1 1 d . . . . .
C8 C 0.6572(4) 0.37844(19) 0.28542(18) 0.0300(4) Uani 1 1 d . . . . .
C9 C 0.4638(4) 0.3912(2) 0.1982(2) 0.0337(5) Uani 1 1 d . . . . .
C10 C 0.4012(4) 0.3026(2) 0.0912(2) 0.0427(6) Uani 1 1 d . . . . .
H10 H 0.2761 0.3126 0.0353 0.051 Uiso 1 1 calc R U . . .
C11 C 0.5230(5) 0.1972(2) 0.0644(2) 0.0485(6) Uani 1 1 d . . . . .
H11 H 0.4802 0.1381 -0.0091 0.058 Uiso 1 1 calc R U . . .
C12 C 0.7038(4) 0.1813(2) 0.1463(2) 0.0413(5) Uani 1 1 d . . . . .
H12 H 0.7828 0.1107 0.1284 0.050 Uiso 1 1 calc R U . . .
C13 C 0.1910(5) 0.5274(2) 0.1448(2) 0.0514(6) Uani 1 1 d . . . . .
H13A H 0.2856 0.5427 0.0738 0.077 Uiso 1 1 calc R U . . .
H13B H 0.1336 0.6050 0.1790 0.077 Uiso 1 1 calc R U . . .
H13C H 0.0419 0.4551 0.1220 0.077 Uiso 1 1 calc R U . . .
N N 1.0608(3) 0.32103(15) 0.44344(15) 0.0310(4) Uani 1 1 d . . . . .
O1 O 0.7146(3) 0.46694(14) 0.38410(14) 0.0401(4) Uani 1 1 d . . . . .
O2 O 0.3571(3) 0.49681(15) 0.23310(15) 0.0450(4) Uani 1 1 d . . . . .
S S 0.7782(2) 0.11183(16) 0.58283(14) 0.0504(4) Uani 0.745(3) 1 d D . P A 1
Cu Cu 1.0000 0.5000 0.5000 0.03035(12) Uani 1 2 d S . P . .
C1A C 1.080(8) 0.201(8) 0.608(3) 0.0318(8) Uani 0.255(3) 1 d D U P A 2
C2A C 0.832(3) 0.128(2) 0.5965(17) 0.057(4) Uani 0.255(3) 1 d D U P A 2
H2A H 0.7293 0.1153 0.5245 0.069 Uiso 0.255(3) 1 calc R U P A 2
C3A C 0.738(4) 0.074(2) 0.6935(15) 0.045(3) Uani 0.255(3) 1 d D U P A 2
H3A H 0.5729 0.0194 0.6952 0.054 Uiso 0.255(3) 1 calc R U P A 2
C4A C 0.920(3) 0.111(2) 0.7852(18) 0.046(3) Uani 0.255(3) 1 d D U P A 2
H4A H 0.8948 0.0845 0.8605 0.055 Uiso 0.255(3) 1 calc R U P A 2
SA S 1.2126(13) 0.2141(8) 0.7520(6) 0.0470(12) Uani 0.255(3) 1 d D U P A 2

loop_
_atom_site_aniso_label
_atom_site_aniso_U_11
_atom_site_aniso_U_22
_atom_site_aniso_U_33
_atom_site_aniso_U_23
_atom_site_aniso_U_13
_atom_site_aniso_U_12
C1 0.0343(15) 0.0289(18) 0.0350(17) 0.005(2) -0.0024(11) 0.0138(12)
C2 0.039(3) 0.054(3) 0.066(5) -0.006(3) -0.017(3) 0.003(3)
C3 0.051(3) 0.051(3) 0.042(2) 0.012(2) -0.006(2) 0.016(3)
C4 0.048(3) 0.046(2) 0.046(3) 0.023(3) 0.010(2) 0.009(2)
C5 0.0335(11) 0.0331(11) 0.0385(12) 0.0061(9) -0.0033(9) 0.0137(9)
C6 0.0373(11) 0.0291(10) 0.0352(12) 0.0059(9) 0.0047(9) 0.0104(9)
C7 0.0338(11) 0.0305(10) 0.0285(11) 0.0056(8) 0.0012(9) 0.0035(9)
C8 0.0293(10) 0.0317(10) 0.0274(11) 0.0071(8) -0.0006(8) 0.0023(8)
C9 0.0298(10) 0.0364(11) 0.0338(12) 0.0114(9) -0.0013(9) 0.0017(9)
C10 0.0385(12) 0.0535(14) 0.0325(12) 0.0092(10) -0.0079(10) 0.0031(11)
C11 0.0541(15) 0.0501(14) 0.0316(13) -0.0059(11) -0.0071(11) 0.0026(12)
C12 0.0485(13) 0.0371(12) 0.0359(13) 0.0016(10) 0.0010(10) 0.0085(10)
C13 0.0427(13) 0.0611(15) 0.0562(16) 0.0254(13) -0.0093(12) 0.0137(12)
N 0.0324(9) 0.0320(9) 0.0297(9) 0.0073(7) -0.0019(7) 0.0088(7)
O1 0.0421(8) 0.0395(8) 0.0377(9) -0.0042(7) -0.0132(7) 0.0173(7)
O2 0.0432(9) 0.0473(9) 0.0464(10) 0.0082(7) -0.0137(7) 0.0158(7)
S 0.0344(6) 0.0568(7) 0.0559(7) 0.0157(5) -0.0058(5) -0.0015(5)
Cu 0.0330(2) 0.02924(19) 0.0287(2) 0.00422(14) -0.00498(15) 0.00860(15)
C1A 0.0348(16) 0.029(2) 0.0344(17) 0.0049(19) -0.0021(12) 0.0143(13)
C2A 0.045(3) 0.080(7) 0.042(3) 0.027(4) -0.010(2) -0.006(3)
C3A 0.039(3) 0.057(6) 0.041(4) 0.020(4) -0.004(2) 0.009(3)
C4A 0.038(3) 0.064(7) 0.039(3) 0.019(4) -0.003(2) 0.012(4)
SA 0.040(2) 0.067(3) 0.0349(16) 0.0155(17) -0.0032(15) 0.0093(16)

loop_
_atom_type_symbol
_atom_type_description
_atom_type_scat_dispersion_real
_atom_type_scat_dispersion_imag
_atom_type_scat_source
C C 0.0033 0.0016 'International Tables Vol C Tables 4.2.6.8 and 6.1.1.4'
H H 0.0000 0.0000 'International Tables Vol C Tables 4.2.6.8 and 6.1.1.4'
Cu Cu 0.3201 1.2651 'International Tables Vol C Tables 4.2.6.8 and 6.1.1.4'
N N 0.0061 0.0033 'International Tables Vol C Tables 4.2.6.8 and 6.1.1.4'
O O 0.0106 0.0060 'International Tables Vol C Tables 4.2.6.8 and 6.1.1.4'
S S 0.1246 0.1234 'International Tables Vol C Tables 4.2.6.8 and 6.1.1.4'

loop_
_geom_angle_atom_site_label_1
_geom_angle_atom_site_label_2
_geom_angle_atom_site_label_3
_geom_angle
_geom_angle_site_symmetry_1
_geom_angle_site_symmetry_3
C2 C1 C5 132.3(8) . .
C2 C1 S 107.9(5) . .
C5 C1 S 119.6(5) . .
C1 C2 C3 119.3(7) . .
C4 C3 C2 109.0(6) . .
C3 C4 S 112.6(4) . .
N C5 C1A 109(3) . .
N C5 C1 111.4(9) . .
N C6 C7 127.44(18) . .
C8 C7 C12 119.82(19) . .
C8 C7 C6 121.55(18) . .
C12 C7 C6 118.63(19) . .
O1 C8 C7 124.11(18) . .
O1 C8 C9 118.22(18) . .
C7 C8 C9 117.67(18) . .
O2 C9 C10 125.59(19) . .
O2 C9 C8 113.83(17) . .
C10 C9 C8 120.6(2) . .
C9 C10 C11 120.9(2) . .
C12 C11 C10 119.8(2) . .
C11 C12 C7 121.2(2) . .
C6 N C5 115.89(17) . .
C6 N Cu 123.48(14) . .
C5 N Cu 120.59(12) . .
C8 O1 Cu 129.01(13) . .
C9 O2 C13 117.33(17) . .
C1 S C4 91.2(3) . .
O1 Cu O1 180.0 . 2_766
O1 Cu N 91.25(6) . .
O1 Cu N 88.75(6) 2_766 .
O1 Cu N 88.75(6) . 2_766
O1 Cu N 91.25(6) 2_766 2_766
N Cu N 180.0 . 2_766
C2A C1A C5 129.5(19) . .
C2A C1A SA 110.1(10) . .
C5 C1A SA 120.4(16) . .
C1A C2A C3A 118.1(16) . .
C4A C3A C2A 108.8(16) . .
C3A C4A SA 114.3(15) . .
C1A SA C4A 88.6(9) . .

loop_
_geom_bond_atom_site_label_1
_geom_bond_atom_site_label_2
_geom_bond_distance
_geom_bond_site_symmetry_2
C1 C2 1.344(11) .
C1 C5 1.498(5) .
C1 S 1.709(8) .
C2 C3 1.362(10) .
C3 C4 1.349(5) .
C4 S 1.734(4) .
C5 N 1.475(2) .
C5 C1A 1.478(12) .
C6 N 1.288(2) .
C6 C7 1.428(3) .
C7 C8 1.410(3) .
C7 C12 1.411(3) .
C8 O1 1.297(2) .
C8 C9 1.433(3) .
C9 O2 1.364(2) .
C9 C10 1.367(3) .
C10 C11 1.401(3) .
C11 C12 1.358(3) .
C13 O2 1.425(2) .
N Cu 1.9919(16) .
O1 Cu 1.8866(13) .
Cu O1 1.8866(13) 2_766
Cu N 1.9919(16) 2_766
C1A C2A 1.35(2) .
C1A SA 1.71(2) .
C2A C3A 1.360(18) .
C3A C4A 1.326(14) .
C4A SA 1.764(15) .

loop_
_geom_torsion_atom_site_label_1
_geom_torsion_atom_site_label_2
_geom_torsion_atom_site_label_3
_geom_torsion_atom_site_label_4
_geom_torsion
_geom_torsion_site_symmetry_4
C5 C1 C2 C3 -176(2) .
S C1 C2 C3 -1(3) .
C1 C2 C3 C4 1(2) .
C2 C3 C4 S -0.6(8) .
C2 C1 C5 N -144(3) .
S C1 C5 N 41(2) .
N C6 C7 C8 -4.3(3) .
N C6 C7 C12 175.8(2) .
C12 C7 C8 O1 -178.0(2) .
C6 C7 C8 O1 2.1(3) .
C12 C7 C8 C9 1.8(3) .
C6 C7 C8 C9 -178.11(18) .
O1 C8 C9 O2 -1.6(3) .
C7 C8 C9 O2 178.62(18) .
O1 C8 C9 C10 178.2(2) .
C7 C8 C9 C10 -1.6(3) .
O2 C9 C10 C11 -179.9(2) .
C8 C9 C10 C11 0.4(3) .
C9 C10 C11 C12 0.7(4) .
C10 C11 C12 C7 -0.6(4) .
C8 C7 C12 C11 -0.7(3) .
C6 C7 C12 C11 179.2(2) .
C7 C6 N C5 174.26(19) .
C7 C6 N Cu -8.0(3) .
C1A C5 N C6 -95(3) .
C1 C5 N C6 -98.1(11) .
C1A C5 N Cu 87(3) .
C1 C5 N Cu 84.1(11) .
C7 C8 O1 Cu 13.5(3) .
C9 C8 O1 Cu -166.30(14) .
C10 C9 O2 C13 -8.4(3) .
C8 C9 O2 C13 171.37(18) .
C2 C1 S C4 0(2) .
C5 C1 S C4 176(2) .
C3 C4 S C1 0.1(12) .
C8 O1 Cu N -19.25(19) .
C8 O1 Cu N 160.75(19) 2_766
N C5 C1A C2A 38(10) .
N C5 C1A SA -141(5) .
C5 C1A C2A C3A 177(6) .
SA C1A C2A C3A -3(8) .
C1A C2A C3A C4A 2(6) .
C2A C3A C4A SA 0(3) .
C2A C1A SA C4A 2(6) .
C5 C1A SA C4A -178(6) .
C3A C4A SA C1A -1(4) .
